data_7011247
loop_
_publ_author_name
'Thu\'ery, Pierre'
'Nierlich, Martine'
'Vicens, Jacques'
'Masci, Bernardo'

_publ_section_title
;
 Uranyl ions as supramolecular linkers in a
 bis(hexahomotrioxacalix[6]arene) hexa-uranate complex
;
_journal_issue 23
_journal_name_full 'Journal of the Chemical Society, Dalton Transactions'
_journal_page_first 3410
_journal_paper_doi 10.1039/b109451n
_journal_year 2001
_chemical_formula_sum 'C104 H159 Cl N12 O20 U3'
_chemical_formula_weight 2646.97
_space_group_IT_number 2
_symmetry_cell_setting triclinic
_symmetry_space_group_name_Hall '-P 1'
_symmetry_space_group_name_H-M 'P -1'
_atom_sites_solution_hydrogens geom
_atom_sites_solution_primary direct
_atom_sites_solution_secondary difmap
_audit_creation_method SHELXL-97
_cell_angle_alpha 80.992(7)
_cell_angle_beta 85.442(7)
_cell_angle_gamma 61.773(4)
_cell_formula_units_Z 2
_cell_length_a 18.162(2)
_cell_length_b 18.970(2)
_cell_length_c 21.0020(14)
_cell_measurement_reflns_used 41091
_cell_measurement_temperature 100(2)
_cell_measurement_theta_max 25.68
_cell_measurement_theta_min 5.12
_cell_volume 6296.6(11)
_computing_cell_refinement 'DENZO-SMN (Otwinowski & Minor, 1997)'
_computing_data_collection 'Kappa-CCD software (Nonius B.V., 1997)'
_computing_data_reduction 'DENZO-SMN (Otwinowski & Minor, 1997)'
_computing_molecular_graphics 'SHELXTL (Sheldrick, 1999)'
_computing_publication_material 'SHELXTL (Sheldrick, 1999)'
_computing_structure_refinement 'SHELXL-97 (Sheldrick, 1997)'
_computing_structure_solution 'SHELXS-97 (Sheldrick, 1990)'
_diffrn_ambient_temperature 100(2)
_diffrn_detector_area_resol_mean 18
_diffrn_measured_fraction_theta_full 0.890
_diffrn_measured_fraction_theta_max 0.890
_diffrn_measurement_device_type 'Nonius Kappa-CCD'
_diffrn_measurement_method '\f scans'
_diffrn_radiation_monochromator graphite
_diffrn_radiation_source 'fine-focus sealed tube'
_diffrn_radiation_type MoK\a
_diffrn_radiation_wavelength 0.71073
_diffrn_reflns_av_R_equivalents 0.1171
_diffrn_reflns_av_sigmaI/netI 0.1067
_diffrn_reflns_limit_h_max 22
_diffrn_reflns_limit_h_min -22
_diffrn_reflns_limit_k_max 22
_diffrn_reflns_limit_k_min -23
_diffrn_reflns_limit_l_max 23
_diffrn_reflns_limit_l_min -23
_diffrn_reflns_number 41091
_diffrn_reflns_theta_full 25.68
_diffrn_reflns_theta_max 25.68
_diffrn_reflns_theta_min 5.12
_diffrn_standards_decay_% 0
_exptl_absorpt_coefficient_mu 3.931
_exptl_absorpt_correction_T_max 0.730
_exptl_absorpt_correction_T_min 0.443
_exptl_absorpt_correction_type empirical
_exptl_absorpt_process_details 'program DELABS from PLATON (Spek, 2000)'
_exptl_crystal_colour 'translucent dark orange'
_exptl_crystal_density_diffrn 1.396
_exptl_crystal_density_meas ?
_exptl_crystal_description platelet
_exptl_crystal_F_000 2640
_exptl_crystal_size_max 0.20
_exptl_crystal_size_mid 0.20
_exptl_crystal_size_min 0.08
_refine_diff_density_max 1.162
_refine_diff_density_min -1.104
_refine_diff_density_rms 0.144
_refine_ls_extinction_method none
_refine_ls_goodness_of_fit_ref 0.965
_refine_ls_hydrogen_treatment mixed
_refine_ls_matrix_type full
_refine_ls_number_parameters 1308
_refine_ls_number_reflns 21297
_refine_ls_number_restraints 566
_refine_ls_restrained_S_all 0.956
_refine_ls_R_factor_all 0.1869
_refine_ls_R_factor_gt 0.0812
_refine_ls_shift/su_max 0.001
_refine_ls_shift/su_mean 0.000
_refine_ls_structure_factor_coef Fsqd
_refine_ls_weighting_details 'calc w=1/[\s^2^(Fo^2^)+(0.0795P)^2^] where P=(Fo^2^+2Fc^2^)/3'
_refine_ls_weighting_scheme calc
_refine_ls_wR_factor_gt 0.1647
_refine_ls_wR_factor_ref 0.2090
_reflns_number_gt 9945
_reflns_number_total 21297
_reflns_threshold_expression >2sigma(I)
_cod_data_source_file b109451n.txt
_cod_data_source_block 2
_cod_original_cell_volume 6296.5(10)
_cod_original_sg_symbol_H-M P-1
_cod_database_code 7011247

loop_
_symmetry_equiv_pos_as_xyz
'x, y, z'
'-x, -y, -z'

loop_
_atom_site_label
_atom_site_type_symbol
_atom_site_fract_x
_atom_site_fract_y
_atom_site_fract_z
_atom_site_U_iso_or_equiv
_atom_site_adp_type
_atom_site_occupancy
_atom_site_symmetry_multiplicity
_atom_site_calc_flag
_atom_site_refinement_flags
_atom_site_disorder_assembly
_atom_site_disorder_group
U1 U 0.35514(4) 0.04126(4) 0.12352(2) 0.05179(18) Uani 1 1 d . . .
U2 U 0.60331(4) -0.16090(4) 0.12348(2) 0.05145(18) Uani 1 1 d . . .
U3 U 0.57214(4) 0.08239(4) 0.09820(3) 0.05446(19) Uani 1 1 d . . .
O1 O 0.2493(7) 0.1576(7) 0.1402(5) 0.071(3) Uani 1 1 d U . .
O2 O 0.2760(6) -0.0151(7) 0.1694(4) 0.061(3) Uani 1 1 d . . .
O3 O 0.3556(7) -0.1984(7) 0.2238(5) 0.069(3) Uani 1 1 d . . .
O4 O 0.5892(7) -0.2716(6) 0.1527(5) 0.062(3) Uani 1 1 d . . .
O5 O 0.7357(6) -0.2368(7) 0.1553(5) 0.064(3) Uani 1 1 d . . .
O6 O 0.8563(7) -0.1518(8) 0.1642(6) 0.078(4) Uani 1 1 d . . .
O7 O 0.6971(7) 0.0735(7) 0.1014(5) 0.069(3) Uani 1 1 d . . .
O8 O 0.5170(7) 0.2034(7) 0.1294(4) 0.064(2) Uani 1 1 d . . .
O9 O 0.3240(8) 0.3040(7) 0.1792(5) 0.074(3) Uani 1 1 d . . .
O10 O 0.3982(7) 0.0281(6) 0.2008(4) 0.061(3) Uani 1 1 d . . .
O11 O 0.3133(6) 0.0534(7) 0.0452(4) 0.061(3) Uani 1 1 d . . .
O12 O 0.5790(6) -0.1332(6) 0.2023(4) 0.057(3) Uani 1 1 d . . .
O13 O 0.6259(6) -0.1877(6) 0.0436(4) 0.049(2) Uani 1 1 d . . .
O14 O 0.5740(7) 0.0440(7) 0.1810(4) 0.060(3) Uani 1 1 d . . .
O15 O 0.5704(7) 0.1215(7) 0.0142(5) 0.061(3) Uani 1 1 d . . .
O16 O 0.4606(7) -0.0824(6) 0.0993(4) 0.056(3) Uani 1 1 d . . .
O17 O 0.6251(6) -0.0503(6) 0.0802(4) 0.049(2) Uani 1 1 d . . .
O18 O 0.4393(6) 0.1009(6) 0.0796(4) 0.053(3) Uani 1 1 d . . .
C1 C 0.1926(11) 0.2140(12) 0.1767(8) 0.071(3) Uani 1 1 d . . .
C2 C 0.1986(11) 0.2835(11) 0.1763(7) 0.065(5) Uani 1 1 d . . .
C3 C 0.1352(13) 0.3424(12) 0.2085(10) 0.084(6) Uani 1 1 d . . .
H3 H 0.1349 0.3919 0.2062 0.100 Uiso 1 1 calc R . .
C4 C 0.0723(14) 0.3321(14) 0.2438(10) 0.088(6) Uani 1 1 d . . .
C5 C 0.0718(11) 0.2590(14) 0.2409(9) 0.088(7) Uani 1 1 d . . .
H5 H 0.0299 0.2498 0.2627 0.106 Uiso 1 1 calc R . .
C6 C 0.1315(10) 0.1997(13) 0.2066(8) 0.077(6) Uani 1 1 d . . .
C7 C 0.0037(15) 0.3945(15) 0.2844(11) 0.102(7) Uani 1 1 d U . .
C8 C -0.0826(19) 0.4017(19) 0.2723(14) 0.144(10) Uani 1 1 d U . .
H8A H -0.1028 0.4324 0.2308 0.217 Uiso 1 1 calc R . .
H8B H -0.1213 0.4285 0.3051 0.217 Uiso 1 1 calc R . .
H8C H -0.0774 0.3488 0.2734 0.217 Uiso 1 1 calc R . .
C9 C 0.0047(18) 0.4751(17) 0.2711(13) 0.133(9) Uani 1 1 d U . .
H9A H 0.0552 0.4695 0.2879 0.199 Uiso 1 1 calc R . .
H9B H -0.0427 0.5147 0.2916 0.199 Uiso 1 1 calc R . .
H9C H 0.0023 0.4921 0.2255 0.199 Uiso 1 1 calc R . .
C10 C 0.018(2) 0.360(2) 0.3575(14) 0.155(11) Uani 1 1 d U . .
H10A H 0.0690 0.3568 0.3710 0.232 Uiso 1 1 calc R . .
H10B H 0.0217 0.3074 0.3643 0.232 Uiso 1 1 calc R . .
H10C H -0.0279 0.3953 0.3822 0.232 Uiso 1 1 calc R . .
C11 C 0.1239(11) 0.1246(12) 0.2061(9) 0.074(5) Uani 1 1 d . . .
H11A H 0.1380 0.1086 0.1633 0.089 Uiso 1 1 calc R . .
H11B H 0.0662 0.1367 0.2147 0.089 Uiso 1 1 calc R . .
C12 C 0.1792(10) 0.0540(13) 0.2548(7) 0.070(5) Uani 1 1 d . . .
C13 C 0.2509(11) -0.0144(10) 0.2317(7) 0.057(4) Uani 1 1 d . . .
C14 C 0.3011(11) -0.0822(12) 0.2781(7) 0.065(4) Uani 1 1 d . . .
C15 C 0.2797(12) -0.0837(13) 0.3412(8) 0.076(4) Uani 1 1 d . . .
H15 H 0.3106 -0.1289 0.3705 0.091 Uiso 1 1 calc R . .
C16 C 0.2078(10) -0.0140(11) 0.3632(5) 0.074(4) Uani 1 1 d D . .
C17 C 0.1582(10) 0.0557(13) 0.3173(8) 0.073(5) Uani 1 1 d . . .
H17 H 0.1128 0.1007 0.3310 0.087 Uiso 1 1 calc R . .
C18 C 0.1871(9) -0.0158(10) 0.4367(7) 0.074(5) Uani 1 1 d D . .
C19A C 0.1084(17) 0.0612(17) 0.4483(13) 0.101(12) Uiso 0.59(2) 1 d PD . .
C19B C 0.204(4) 0.045(3) 0.4642(13) 0.103(12) Uiso 0.41(2) 1 d PDU . .
C20A C 0.259(2) -0.020(3) 0.4726(10) 0.106(10) Uiso 0.59(2) 1 d PDU . .
C20B C 0.265(2) -0.075(4) 0.4752(11) 0.113(12) Uiso 0.41(2) 1 d PDU . .
C21A C 0.154(3) -0.076(2) 0.4571(11) 0.088(9) Uiso 0.59(2) 1 d PDU . .
C21B C 0.114(3) -0.034(4) 0.4518(13) 0.084(10) Uiso 0.41(2) 1 d PDU . .
C22 C 0.3766(11) -0.1491(11) 0.2594(8) 0.064(4) Uani 1 1 d U . .
H22A H 0.4087 -0.1820 0.2975 0.077 Uiso 1 1 calc R . .
H22B H 0.4105 -0.1292 0.2324 0.077 Uiso 1 1 calc R . .
C23 C 0.4247(12) -0.2513(12) 0.1901(8) 0.074(4) Uani 1 1 d . . .
H23A H 0.4383 -0.2196 0.1549 0.089 Uiso 1 1 calc R . .
H23B H 0.4087 -0.2856 0.1714 0.089 Uiso 1 1 calc R . .
C24 C 0.4990(11) -0.3022(11) 0.2282(7) 0.063(4) Uani 1 1 d . . .
C25 C 0.5776(12) -0.3110(10) 0.2092(7) 0.067(5) Uani 1 1 d . . .
C26 C 0.6494(13) -0.3666(11) 0.2479(9) 0.074(5) Uani 1 1 d . . .
C27 C 0.6400(14) -0.4044(11) 0.3050(8) 0.081(6) Uani 1 1 d . . .
H27 H 0.6865 -0.4374 0.3307 0.097 Uiso 1 1 calc R . .
C28 C 0.5610(12) -0.3951(9) 0.3267(6) 0.080(6) Uani 1 1 d D . .
C29 C 0.4909(14) -0.3455(12) 0.2883(9) 0.086(6) Uani 1 1 d . . .
H29 H 0.4389 -0.3405 0.3018 0.104 Uiso 1 1 calc R . .
C30 C 0.5466(10) -0.4366(9) 0.3944(7) 0.075(5) Uani 1 1 d D . .
C31 C 0.507(5) -0.489(4) 0.3845(16) 0.140(11) Uiso 0.33(3) 1 d PDU . .
C31A C 0.583(4) -0.5266(12) 0.3917(18) 0.142(11) Uiso 0.33(3) 1 d PDU . .
C31B C 0.459(2) -0.428(4) 0.3965(19) 0.138(13) Uiso 0.34(3) 1 d PDU . .
C32A C 0.482(2) -0.3714(17) 0.4320(12) 0.096(14) Uiso 0.51(3) 1 d PD . .
C32B C 0.578(4) -0.410(3) 0.4468(9) 0.122(12) Uiso 0.49(3) 1 d PDU . .
C33A C 0.622(2) -0.463(4) 0.4366(15) 0.125(10) Uiso 0.51(3) 1 d PDU . .
C33B C 0.618(3) -0.5229(17) 0.4055(19) 0.136(10) Uiso 0.49(3) 1 d PDU . .
C34 C 0.7357(13) -0.3805(11) 0.2257(8) 0.073(5) Uani 1 1 d . . .
H34A H 0.7355 -0.3697 0.1790 0.088 Uiso 1 1 calc R . .
H34B H 0.7744 -0.4371 0.2376 0.088 Uiso 1 1 calc R . .
C35 C 0.7693(12) -0.3302(13) 0.2518(7) 0.082(6) Uani 1 1 d . . .
C36 C 0.7631(9) -0.2596(11) 0.2171(7) 0.066(5) Uani 1 1 d . . .
C37 C 0.7916(10) -0.2163(13) 0.2447(8) 0.072(5) Uani 1 1 d . . .
C38 C 0.8241(12) -0.2410(13) 0.3062(8) 0.084(6) Uani 1 1 d . . .
H38 H 0.8444 -0.2110 0.3230 0.101 Uiso 1 1 calc R . .
C39 C 0.8272(11) -0.3092(13) 0.3434(7) 0.101(8) Uani 1 1 d D . .
C40 C 0.7992(12) -0.3499(12) 0.3181(8) 0.080(5) Uani 1 1 d . . .
H40 H 0.7981 -0.3941 0.3435 0.096 Uiso 1 1 calc R . .
C41 C 0.8610(10) -0.3334(10) 0.4122(9) 0.102(7) Uani 1 1 d D . .
C42A C 0.865(3) -0.4129(19) 0.4428(14) 0.103(10) Uiso 0.486(19) 1 d PDU . .
C42B C 0.791(2) -0.322(3) 0.4613(10) 0.116(12) Uiso 0.514(19) 1 d PDU . .
C43A C 0.811(3) -0.268(2) 0.4542(13) 0.114(11) Uiso 0.486(19) 1 d PDU . .
C43B C 0.866(4) -0.265(2) 0.4366(16) 0.116(11) Uiso 0.514(19) 1 d PDU . .
C44A C 0.9550(13) -0.361(3) 0.4112(14) 0.096(10) Uiso 0.486(19) 1 d PDU . .
C44B C 0.9410(19) -0.4120(19) 0.4198(14) 0.099(9) Uiso 0.514(19) 1 d PDU . .
C45 C 0.7854(11) -0.1367(15) 0.2072(8) 0.087(7) Uani 1 1 d . . .
H45A H 0.7343 -0.1088 0.1823 0.105 Uiso 1 1 calc R . .
H45B H 0.7831 -0.1020 0.2375 0.105 Uiso 1 1 calc R . .
C46 C 0.8440(13) -0.0825(15) 0.1229(10) 0.090(7) Uani 1 1 d . . .
H46A H 0.7968 -0.0663 0.0954 0.108 Uiso 1 1 calc R . .
H46B H 0.8930 -0.0945 0.0956 0.108 Uiso 1 1 calc R . .
C47 C 0.8286(13) -0.0143(15) 0.1575(9) 0.079(6) Uani 1 1 d . . .
C48 C 0.7540(13) 0.0619(15) 0.1472(8) 0.084(6) Uani 1 1 d . . .
C49 C 0.7392(11) 0.1207(12) 0.1835(9) 0.078(6) Uani 1 1 d D . .
C50 C 0.7987(13) 0.1061(15) 0.2297(9) 0.080(6) Uani 1 1 d . . .
H50 H 0.7891 0.1482 0.2522 0.096 Uiso 1 1 calc R . .
C51 C 0.8677(13) 0.0364(15) 0.2435(9) 0.081(6) Uani 1 1 d . . .
C52 C 0.8812(12) -0.0234(14) 0.2072(8) 0.085(6) Uani 1 1 d . . .
H52 H 0.9284 -0.0731 0.2162 0.103 Uiso 1 1 calc R . .
C53 C 0.9333(14) 0.0127(15) 0.2963(10) 0.095(6) Uani 1 1 d U . .
C54 C 1.0184(12) -0.0150(17) 0.2683(12) 0.115(8) Uani 1 1 d . . .
H54A H 1.0255 0.0309 0.2496 0.172 Uiso 1 1 calc R . .
H54B H 1.0258 -0.0480 0.2356 0.172 Uiso 1 1 calc R . .
H54C H 1.0590 -0.0460 0.3016 0.172 Uiso 1 1 calc R . .
C55 C 0.901(2) 0.093(2) 0.3294(17) 0.176(13) Uani 1 1 d U . .
H55A H 0.9025 0.1350 0.2984 0.265 Uiso 1 1 calc R . .
H55B H 0.9364 0.0820 0.3650 0.265 Uiso 1 1 calc R . .
H55C H 0.8447 0.1091 0.3446 0.265 Uiso 1 1 calc R . .
C56 C 0.9297(15) -0.0510(16) 0.3497(11) 0.110(7) Uani 1 1 d U . .
H56A H 0.9709 -0.0647 0.3817 0.166 Uiso 1 1 calc R . .
H56B H 0.9409 -0.0984 0.3314 0.166 Uiso 1 1 calc R . .
H56C H 0.8752 -0.0296 0.3692 0.166 Uiso 1 1 calc R . .
C57 C 0.6657(11) 0.2042(12) 0.1697(7) 0.086(6) Uani 1 1 d D . .
H57A H 0.6831 0.2442 0.1743 0.103 Uiso 1 1 calc R . .
H57B H 0.6484 0.2129 0.1254 0.103 Uiso 1 1 calc R . .
C58 C 0.5922(11) 0.2164(13) 0.2137(8) 0.079(6) Uani 1 1 d D . .
C59 C 0.5176(12) 0.2186(10) 0.1920(7) 0.064(3) Uani 1 1 d . . .
C60 C 0.4526(11) 0.2286(10) 0.2364(8) 0.064(4) Uani 1 1 d . . .
C61 C 0.4576(11) 0.2449(10) 0.2955(8) 0.064(5) Uani 1 1 d . . .
H61 H 0.4124 0.2547 0.3234 0.077 Uiso 1 1 calc R . .
C62 C 0.5251(15) 0.2479(11) 0.3172(8) 0.077(6) Uani 1 1 d . . .
C63 C 0.5904(15) 0.2340(11) 0.2744(9) 0.081(6) Uani 1 1 d . . .
H63 H 0.6364 0.2369 0.2878 0.097 Uiso 1 1 calc R . .
C64 C 0.5253(13) 0.2684(11) 0.3856(7) 0.071(5) Uani 1 1 d . . .
C65 C 0.4580(16) 0.3547(15) 0.3887(11) 0.114(8) Uani 1 1 d U . .
H65A H 0.4690 0.3748 0.4241 0.171 Uiso 1 1 calc R . .
H65B H 0.4044 0.3560 0.3947 0.171 Uiso 1 1 calc R . .
H65C H 0.4581 0.3879 0.3492 0.171 Uiso 1 1 calc R . .
C66 C 0.6077(14) 0.2681(14) 0.4004(10) 0.098(6) Uani 1 1 d U . .
H66A H 0.6083 0.2737 0.4449 0.146 Uiso 1 1 calc R . .
H66B H 0.6116 0.3123 0.3738 0.146 Uiso 1 1 calc R . .
H66C H 0.6544 0.2181 0.3915 0.146 Uiso 1 1 calc R . .
C67 C 0.5167(15) 0.2083(14) 0.4352(10) 0.101(7) Uani 1 1 d U . .
H67A H 0.5157 0.2228 0.4772 0.151 Uiso 1 1 calc R . .
H67B H 0.5631 0.1559 0.4321 0.151 Uiso 1 1 calc R . .
H67C H 0.4656 0.2072 0.4285 0.151 Uiso 1 1 calc R . .
C68 C 0.3800(12) 0.2257(11) 0.2138(8) 0.075(5) Uani 1 1 d . . .
H68A H 0.3981 0.1846 0.1855 0.090 Uiso 1 1 calc R . .
H68B H 0.3508 0.2119 0.2503 0.090 Uiso 1 1 calc R . .
C69 C 0.2627(12) 0.3020(11) 0.1408(8) 0.072(5) Uani 1 1 d . . .
H69A H 0.2920 0.2621 0.1118 0.086 Uiso 1 1 calc R . .
H69B H 0.2341 0.3541 0.1145 0.086 Uiso 1 1 calc R . .
N1 N 0.2123(17) -0.080(2) 0.0984(12) 0.153(7) Uani 1 1 d U . .
N2 N 0.129(2) -0.1125(18) 0.0320(14) 0.178(7) Uani 1 1 d DU . .
N3 N 0.5705(15) -0.3437(18) 0.0463(14) 0.173(8) Uani 1 1 d DU . .
N4 N 0.5661(19) -0.430(2) -0.0298(18) 0.205(8) Uani 1 1 d DU . .
N5 N 0.5703(7) -0.0234(8) 0.3511(5) 0.053(3) Uani 1 1 d U . .
N6 N 0.4990(9) -0.1112(9) 0.3880(6) 0.067(4) Uani 1 1 d U . .
N7 N 0.8919(12) -0.3442(13) 0.0268(9) 0.110(5) Uani 1 1 d U . .
N8 N 0.9659(14) -0.2598(14) -0.0116(11) 0.124(5) Uani 1 1 d U . .
Cl1 Cl 0.7075(3) -0.0007(4) 0.3640(2) 0.0919(16) Uani 1 1 d . . .
C70 C 0.269(2) -0.153(2) 0.0738(16) 0.159(12) Uani 1 1 d DU . .
H70A H 0.2964 -0.1956 0.1092 0.191 Uiso 1 1 calc R . .
H70B H 0.3111 -0.1456 0.0470 0.191 Uiso 1 1 calc R . .
C71 C 0.220(3) -0.178(2) 0.034(3) 0.16(2) Uani 1 1 d DU . .
H71A H 0.2238 -0.2293 0.0536 0.198 Uiso 1 1 calc R . .
H71B H 0.2427 -0.1831 -0.0093 0.198 Uiso 1 1 calc R . .
C72 C 0.1420(19) -0.071(2) 0.1369(14) 0.153(7) Uani 1 1 d U . .
H72A H 0.1065 -0.0150 0.1425 0.183 Uiso 1 1 calc R . .
H72B H 0.1594 -0.1027 0.1791 0.183 Uiso 1 1 calc R . .
C73 C 0.093(2) -0.104(2) 0.0991(14) 0.178(7) Uani 1 1 d DU . .
H73A H 0.1002 -0.1555 0.1211 0.213 Uiso 1 1 calc R . .
H73B H 0.0339 -0.0660 0.0975 0.213 Uiso 1 1 calc R . .
C74 C 0.172(2) -0.012(2) 0.0390(16) 0.167(12) Uani 1 1 d DU . .
H74A H 0.1357 0.0395 0.0542 0.200 Uiso 1 1 calc R . .
H74B H 0.2159 -0.0059 0.0127 0.200 Uiso 1 1 calc R . .
C75 C 0.122(2) -0.0346(19) -0.0012(13) 0.178(7) Uani 1 1 d DU . .
H75A H 0.0643 0.0068 -0.0039 0.213 Uiso 1 1 calc R . .
H75B H 0.1452 -0.0406 -0.0445 0.213 Uiso 1 1 calc R . .
C76 C 0.613(2) -0.4409(18) 0.0768(16) 0.214(17) Uani 1 1 d DU . .
H76A H 0.6728 -0.4617 0.0821 0.257 Uiso 1 1 calc R . .
H76B H 0.5890 -0.4469 0.1188 0.257 Uiso 1 1 calc R . .
C77 C 0.598(2) -0.488(2) 0.032(2) 0.202(16) Uani 1 1 d DU . .
H77A H 0.5572 -0.5048 0.0506 0.242 Uiso 1 1 calc R . .
H77B H 0.6497 -0.5360 0.0244 0.242 Uiso 1 1 calc R . .
C78 C 0.6197(15) -0.3402(15) -0.0133(12) 0.128(9) Uani 1 1 d DU . .
H78A H 0.6763 -0.3546 -0.0020 0.153 Uiso 1 1 calc R . .
H78B H 0.5945 -0.2858 -0.0363 0.153 Uiso 1 1 calc R . .
C79 C 0.6215(19) -0.401(3) -0.058(2) 0.205(8) Uani 1 1 d DU . .
H79A H 0.6038 -0.3735 -0.1010 0.246 Uiso 1 1 calc R . .
H79B H 0.6776 -0.4451 -0.0600 0.246 Uiso 1 1 calc R . .
C80 C 0.4839(13) -0.3247(19) 0.0311(15) 0.173(8) Uani 1 1 d DU . .
H80A H 0.4521 -0.2670 0.0178 0.207 Uiso 1 1 calc R . .
H80B H 0.4581 -0.3381 0.0701 0.207 Uiso 1 1 calc R . .
C81 C 0.4780(17) -0.3684(19) -0.0209(16) 0.205(8) Uani 1 1 d DU . .
H81A H 0.4427 -0.3937 -0.0073 0.246 Uiso 1 1 calc R . .
H81B H 0.4559 -0.3318 -0.0604 0.246 Uiso 1 1 calc R . .
C82 C 0.6306(12) -0.1097(12) 0.3357(9) 0.078(5) Uani 1 1 d U . .
H82A H 0.6839 -0.1308 0.3569 0.094 Uiso 1 1 calc R . .
H82B H 0.6401 -0.1101 0.2896 0.094 Uiso 1 1 calc R . .
C83 C 0.5844(11) -0.1614(11) 0.3629(8) 0.072(5) Uani 1 1 d U . .
H83A H 0.5803 -0.1884 0.3288 0.086 Uiso 1 1 calc R . .
H83B H 0.6175 -0.2026 0.3972 0.086 Uiso 1 1 calc R . .
C84 C 0.5539(11) -0.0240(10) 0.4217(7) 0.060(4) Uani 1 1 d U . .
H84A H 0.6063 -0.0483 0.4447 0.072 Uiso 1 1 calc R . .
H84B H 0.5208 0.0308 0.4314 0.072 Uiso 1 1 calc R . .
C85 C 0.5083(12) -0.0712(10) 0.4420(7) 0.064(4) Uani 1 1 d U . .
H85A H 0.4532 -0.0357 0.4575 0.077 Uiso 1 1 calc R . .
H85B H 0.5378 -0.1125 0.4775 0.077 Uiso 1 1 calc R . .
C86 C 0.4929(11) 0.0108(12) 0.3143(8) 0.067(5) Uani 1 1 d U . .
H86A H 0.5048 0.0125 0.2684 0.080 Uiso 1 1 calc R . .
H86B H 0.4553 0.0652 0.3234 0.080 Uiso 1 1 calc R . .
C87 C 0.4523(13) -0.0480(11) 0.3373(7) 0.073(5) Uani 1 1 d U . .
H87A H 0.3957 -0.0165 0.3523 0.087 Uiso 1 1 calc R . .
H87B H 0.4495 -0.0722 0.3007 0.087 Uiso 1 1 calc R . .
C88 C 0.6105(10) 0.0301(12) 0.3263(7) 0.066(5) Uani 1 1 d U . .
H88A H 0.5723 0.0852 0.3334 0.079 Uiso 1 1 calc R . .
H88B H 0.6197 0.0297 0.2802 0.079 Uiso 1 1 calc R . .
C89 C 0.8272(17) -0.2546(16) 0.0015(12) 0.122(8) Uani 1 1 d U . .
H89A H 0.7852 -0.2327 0.0345 0.147 Uiso 1 1 calc R . .
H89B H 0.7993 -0.2539 -0.0363 0.147 Uiso 1 1 calc R . .
C90 C 0.873(2) -0.1994(19) -0.0166(15) 0.142(10) Uani 1 1 d U . .
H90A H 0.8590 -0.1706 -0.0599 0.171 Uiso 1 1 calc R . .
H90B H 0.8577 -0.1607 0.0135 0.171 Uiso 1 1 calc R . .
C91 C 0.9356(15) -0.3305(15) 0.0842(10) 0.109(7) Uani 1 1 d DU . .
H91A H 0.8934 -0.2995 0.1142 0.131 Uiso 1 1 calc R . .
H91B H 0.9736 -0.3821 0.1075 0.131 Uiso 1 1 calc R . .
C92 C 0.9828(16) -0.2854(16) 0.0551(12) 0.125(5) Uani 1 1 d DU . .
H92A H 0.9667 -0.2387 0.0770 0.150 Uiso 1 1 calc R . .
H92B H 1.0423 -0.3202 0.0613 0.150 Uiso 1 1 calc R . .
C93 C 0.9517(15) -0.3748(14) -0.0225(11) 0.109(5) Uani 1 1 d DU . .
H93A H 0.9261 -0.3829 -0.0576 0.131 Uiso 1 1 calc R . .
H93B H 0.9973 -0.4265 -0.0058 0.131 Uiso 1 1 calc R . .
C94 C 0.9850(17) -0.3158(16) -0.0470(13) 0.124(5) Uani 1 1 d DU . .
H94A H 1.0454 -0.3457 -0.0502 0.149 Uiso 1 1 calc R . .
H94B H 0.9637 -0.2908 -0.0901 0.149 Uiso 1 1 calc R . .
N9 N 0.3560(9) 0.1312(9) 0.4378(7) 0.077(3) Uani 1 1 d DU . .
C95 C 0.2973(10) 0.1615(11) 0.3972(8) 0.077(3) Uani 1 1 d DU . .
C96 C 0.2252(13) 0.1960(16) 0.3495(10) 0.121(8) Uani 1 1 d DU . .
N10 N 0.2336(19) 0.3922(18) 0.3522(14) 0.178(9) Uani 1 1 d DU . .
C97 C 0.250(2) 0.427(2) 0.2987(16) 0.176(10) Uani 1 1 d DU . .
C98 C 0.270(3) 0.464(2) 0.2340(16) 0.188(14) Uani 1 1 d DU . .
N11 N 1.070(4) -0.213(3) 0.215(3) 0.078(11) Uani 1 1 d DU . .
C99 C 1.053(2) -0.274(2) 0.2249(17) 0.084(10) Uani 1 1 d DU . .
C100 C 1.0318(19) -0.3430(19) 0.2326(13) 0.059(8) Uani 1 1 d DU . .
N12 N 0.8336(17) -0.4721(16) 0.0518(9) 0.159(8) Uani 1 1 d DU . .
C101 C 0.8388(18) -0.4921(17) -0.0053(9) 0.134(8) Uani 1 1 d DU . .
C102 C 0.8554(11) -0.5055(10) -0.0762(8) 0.071(5) Uani 1 1 d DU . .
O19 O 0.703(3) 0.384(3) 0.246(2) 0.169(15) Uani 1 1 d DU . .
C103 C 0.630(3) 0.431(4) 0.209(3) 0.16(2) Uani 1 1 d DU . .
O20 O 0.215(2) -0.238(2) 0.3236(15) 0.115(10) Uani 1 1 d DU . .
C104 C 0.263(3) -0.316(2) 0.304(3) 0.135(19) Uani 1 1 d DU . .

loop_
_atom_site_aniso_label
_atom_site_aniso_U_11
_atom_site_aniso_U_22
_atom_site_aniso_U_33
_atom_site_aniso_U_23
_atom_site_aniso_U_13
_atom_site_aniso_U_12
U1 0.0472(4) 0.0601(4) 0.0471(3) -0.0075(2) -0.0061(2) -0.0233(3)
U2 0.0511(4) 0.0522(4) 0.0466(3) -0.0041(2) -0.0055(2) -0.0205(3)
U3 0.0640(4) 0.0636(4) 0.0475(3) -0.0087(3) -0.0049(3) -0.0384(4)
O1 0.054(6) 0.071(7) 0.072(6) -0.019(5) 0.004(4) -0.013(5)
O2 0.046(6) 0.082(8) 0.052(6) -0.010(5) -0.002(4) -0.028(6)
O3 0.072(7) 0.081(7) 0.073(6) -0.020(5) 0.012(5) -0.049(6)
O4 0.067(7) 0.039(6) 0.059(6) 0.010(5) -0.009(5) -0.010(6)
O5 0.041(6) 0.061(7) 0.068(6) -0.003(5) -0.018(5) -0.004(6)
O6 0.060(8) 0.090(10) 0.069(7) -0.015(7) 0.004(6) -0.022(7)
O7 0.076(8) 0.088(9) 0.052(6) -0.006(5) -0.016(5) -0.046(7)
O8 0.087(7) 0.063(6) 0.049(4) -0.010(4) -0.009(4) -0.038(6)
O9 0.072(8) 0.063(8) 0.077(7) -0.019(6) -0.006(6) -0.020(7)
O10 0.071(8) 0.061(7) 0.054(6) 0.002(5) -0.004(5) -0.036(6)
O11 0.051(7) 0.067(8) 0.056(6) -0.005(5) -0.007(5) -0.020(6)
O12 0.053(7) 0.064(7) 0.045(5) 0.007(5) -0.008(4) -0.023(6)
O13 0.046(6) 0.052(7) 0.045(5) -0.004(4) 0.000(4) -0.019(5)
O14 0.070(7) 0.081(8) 0.051(5) -0.008(5) -0.009(5) -0.052(7)
O15 0.065(7) 0.064(7) 0.071(6) -0.006(5) -0.017(5) -0.042(6)
O16 0.072(7) 0.067(7) 0.048(5) 0.000(5) -0.005(5) -0.049(6)
O17 0.045(6) 0.064(7) 0.036(5) -0.014(4) 0.000(4) -0.021(5)
O18 0.066(7) 0.043(6) 0.048(5) -0.002(4) -0.001(5) -0.026(6)
C1 0.054(6) 0.071(7) 0.071(6) -0.019(5) 0.004(4) -0.013(5)
C2 0.063(12) 0.053(11) 0.059(9) 0.005(8) -0.019(8) -0.014(10)
C3 0.078(14) 0.058(13) 0.103(14) -0.010(10) -0.024(12) -0.018(12)
C4 0.081(9) 0.082(10) 0.085(9) -0.013(7) 0.002(7) -0.024(7)
C5 0.044(11) 0.115(19) 0.083(12) -0.029(12) -0.015(9) -0.012(12)
C6 0.037(10) 0.106(17) 0.072(11) -0.030(10) -0.004(8) -0.014(11)
C7 0.101(10) 0.095(10) 0.101(10) -0.024(8) -0.002(8) -0.034(8)
C8 0.142(12) 0.142(12) 0.143(12) -0.017(7) 0.009(7) -0.064(8)
C9 0.131(12) 0.129(12) 0.136(12) -0.026(9) 0.009(8) -0.058(9)
C10 0.155(13) 0.155(13) 0.153(12) -0.022(7) 0.000(7) -0.071(8)
C11 0.044(10) 0.089(15) 0.104(13) -0.027(11) -0.011(9) -0.037(11)
C12 0.035(9) 0.113(16) 0.056(10) -0.017(9) -0.002(7) -0.027(11)
C13 0.065(11) 0.069(12) 0.060(9) 0.009(8) -0.023(8) -0.053(10)
C14 0.073(9) 0.100(11) 0.051(7) -0.005(7) -0.003(6) -0.066(9)
C15 0.076(9) 0.106(10) 0.067(7) -0.005(7) -0.006(6) -0.062(8)
C16 0.074(9) 0.104(11) 0.071(8) -0.015(8) -0.008(7) -0.063(9)
C17 0.045(10) 0.121(17) 0.072(11) -0.034(10) 0.008(8) -0.051(11)
C18 0.083(13) 0.112(16) 0.051(9) -0.020(9) 0.014(8) -0.065(13)
C22 0.068(8) 0.075(9) 0.071(7) -0.017(7) 0.006(6) -0.050(7)
C23 0.083(9) 0.085(9) 0.074(8) -0.018(7) 0.013(7) -0.055(8)
C24 0.074(12) 0.074(13) 0.054(9) -0.010(8) 0.010(8) -0.047(11)
C25 0.094(14) 0.035(10) 0.064(9) 0.018(7) -0.003(9) -0.031(10)
C26 0.080(14) 0.064(13) 0.080(12) 0.001(9) -0.008(10) -0.038(11)
C27 0.113(17) 0.053(12) 0.064(11) -0.012(8) 0.016(10) -0.030(12)
C28 0.120(18) 0.060(12) 0.047(9) -0.004(8) 0.013(10) -0.035(12)
C29 0.104(17) 0.072(14) 0.093(13) 0.004(11) -0.013(12) -0.053(13)
C30 0.087(14) 0.055(11) 0.065(10) 0.017(8) 0.014(9) -0.029(11)
C34 0.103(16) 0.048(11) 0.068(10) 0.000(8) -0.006(10) -0.036(11)
C35 0.074(13) 0.095(16) 0.042(8) 0.005(9) 0.000(8) -0.015(12)
C36 0.033(9) 0.074(13) 0.057(9) -0.002(9) -0.016(7) 0.002(9)
C37 0.044(10) 0.097(16) 0.057(9) -0.025(10) -0.006(8) -0.013(10)
C38 0.081(14) 0.072(14) 0.064(10) 0.001(9) -0.031(10) -0.006(11)
C39 0.050(12) 0.11(2) 0.103(16) -0.030(15) -0.011(11) -0.001(13)
C40 0.086(9) 0.066(9) 0.067(8) -0.005(7) -0.002(7) -0.020(7)
C41 0.100(17) 0.093(17) 0.081(13) -0.002(11) -0.027(12) -0.018(14)
C45 0.057(12) 0.14(2) 0.062(11) -0.036(12) -0.009(9) -0.034(13)
C46 0.074(14) 0.14(2) 0.090(14) -0.046(14) 0.001(11) -0.072(15)
C47 0.067(13) 0.119(18) 0.076(12) -0.035(11) 0.008(9) -0.060(14)
C48 0.082(15) 0.14(2) 0.058(10) -0.043(11) 0.013(9) -0.072(15)
C49 0.073(13) 0.113(18) 0.078(12) -0.026(11) -0.006(10) -0.063(14)
C50 0.076(14) 0.119(19) 0.084(12) -0.051(12) 0.018(10) -0.069(15)
C51 0.065(13) 0.121(19) 0.086(13) -0.053(12) 0.004(10) -0.055(14)
C52 0.073(13) 0.124(19) 0.062(11) -0.011(11) 0.011(9) -0.051(13)
C53 0.090(10) 0.113(10) 0.097(9) -0.021(8) -0.011(7) -0.055(8)
C54 0.055(13) 0.15(2) 0.16(2) -0.057(17) -0.013(13) -0.056(15)
C55 0.175(15) 0.182(16) 0.174(15) -0.034(9) -0.015(9) -0.081(10)
C56 0.105(10) 0.125(11) 0.100(10) -0.006(8) 0.004(8) -0.056(8)
C57 0.125(18) 0.124(19) 0.054(10) -0.019(10) -0.018(11) -0.090(17)
C58 0.102(15) 0.105(16) 0.075(11) -0.030(10) -0.004(10) -0.079(14)
C59 0.087(7) 0.063(6) 0.049(4) -0.010(4) -0.009(5) -0.038(6)
C60 0.051(10) 0.057(11) 0.069(10) -0.004(8) -0.005(8) -0.014(9)
C61 0.066(12) 0.058(11) 0.063(9) -0.006(8) -0.016(8) -0.023(10)
C62 0.118(17) 0.070(13) 0.045(9) -0.016(8) -0.015(10) -0.039(12)
C63 0.135(19) 0.063(13) 0.078(12) -0.013(9) -0.025(12) -0.069(13)
C64 0.102(15) 0.072(13) 0.050(9) -0.001(8) 0.003(8) -0.053(12)
C65 0.129(11) 0.107(11) 0.104(10) -0.033(8) 0.000(8) -0.050(8)
C66 0.106(10) 0.104(10) 0.088(9) -0.022(7) -0.001(7) -0.050(8)
C67 0.114(11) 0.099(10) 0.102(10) -0.028(8) -0.009(8) -0.055(8)
C68 0.079(13) 0.057(12) 0.065(10) -0.020(8) -0.007(9) -0.008(11)
C69 0.079(9) 0.067(8) 0.062(7) -0.004(6) -0.008(7) -0.028(7)
N1 0.143(13) 0.210(15) 0.125(12) -0.033(11) 0.029(9) -0.100(12)
N2 0.174(11) 0.221(12) 0.179(11) -0.052(10) -0.028(9) -0.114(10)
N3 0.173(15) 0.164(14) 0.180(14) -0.031(11) 0.006(13) -0.077(13)
N4 0.188(13) 0.207(13) 0.228(13) -0.032(11) 0.006(11) -0.100(10)
N5 0.048(7) 0.080(9) 0.042(6) -0.015(6) -0.001(5) -0.036(7)
N6 0.088(10) 0.072(10) 0.049(7) -0.010(6) -0.015(7) -0.041(8)
N7 0.096(7) 0.108(8) 0.109(7) -0.009(6) 0.001(6) -0.037(6)
N8 0.105(8) 0.116(10) 0.134(9) 0.001(7) -0.028(8) -0.038(8)
Cl1 0.086(4) 0.143(5) 0.074(3) -0.003(3) -0.022(2) -0.076(4)
C70 0.13(2) 0.20(2) 0.17(2) -0.040(19) -0.040(17) -0.086(19)
C71 0.16(3) 0.17(3) 0.17(3) -0.03(3) -0.01(3) -0.08(3)
C72 0.143(13) 0.210(15) 0.125(12) -0.033(11) 0.029(9) -0.100(12)
C73 0.174(11) 0.221(13) 0.179(11) -0.052(10) -0.028(9) -0.114(10)
C74 0.15(2) 0.21(2) 0.18(2) -0.028(19) -0.053(17) -0.110(19)
C75 0.174(11) 0.221(13) 0.179(11) -0.052(10) -0.028(9) -0.114(10)
C76 0.23(3) 0.18(3) 0.18(3) 0.01(2) -0.01(2) -0.07(2)
C77 0.20(3) 0.19(3) 0.21(3) -0.03(2) -0.01(2) -0.08(2)
C78 0.15(2) 0.117(18) 0.132(17) -0.042(14) 0.045(15) -0.079(16)
C79 0.188(13) 0.207(13) 0.228(13) -0.032(11) 0.006(11) -0.100(10)
C80 0.173(15) 0.164(14) 0.180(14) -0.031(11) 0.006(13) -0.077(13)
C81 0.188(13) 0.207(13) 0.228(13) -0.032(11) 0.006(11) -0.100(10)
C82 0.064(11) 0.081(13) 0.086(11) -0.036(10) -0.005(9) -0.023(10)
C83 0.067(11) 0.057(11) 0.073(10) -0.025(8) 0.013(8) -0.011(9)
C84 0.074(11) 0.066(11) 0.046(8) -0.013(7) 0.014(7) -0.038(9)
C85 0.089(12) 0.053(10) 0.056(8) -0.010(7) 0.007(8) -0.038(9)
C86 0.064(11) 0.085(13) 0.069(9) -0.008(8) -0.001(8) -0.049(10)
C87 0.097(13) 0.078(12) 0.047(8) 0.000(7) -0.018(8) -0.043(11)
C88 0.061(10) 0.089(13) 0.053(8) -0.003(8) -0.011(7) -0.040(10)
C89 0.110(11) 0.124(11) 0.113(11) -0.005(8) 0.002(8) -0.042(8)
C90 0.151(13) 0.135(13) 0.148(12) -0.040(9) -0.021(8) -0.063(9)
C91 0.102(10) 0.114(11) 0.089(9) -0.019(8) 0.000(7) -0.030(8)
C92 0.105(8) 0.116(10) 0.134(9) 0.001(7) -0.028(8) -0.038(8)
C93 0.096(8) 0.108(8) 0.109(8) -0.010(6) 0.001(6) -0.037(6)
C94 0.105(8) 0.115(10) 0.134(9) 0.001(7) -0.028(8) -0.038(8)
N9 0.068(8) 0.078(8) 0.092(7) -0.016(6) -0.012(5) -0.037(7)
C95 0.068(8) 0.078(8) 0.092(7) -0.016(6) -0.012(5) -0.037(7)
C96 0.105(11) 0.141(12) 0.119(11) -0.003(8) -0.025(8) -0.061(9)
N10 0.178(11) 0.179(11) 0.182(11) -0.028(7) -0.004(7) -0.085(8)
C97 0.176(11) 0.180(11) 0.178(11) -0.028(6) -0.007(6) -0.085(7)
C98 0.190(17) 0.186(17) 0.192(17) -0.030(10) -0.004(9) -0.089(11)
N11 0.074(13) 0.083(13) 0.073(12) -0.015(8) -0.005(8) -0.030(8)
C99 0.074(12) 0.088(12) 0.075(11) -0.014(8) -0.006(7) -0.024(8)
C100 0.054(11) 0.060(11) 0.052(10) -0.004(8) -0.002(8) -0.019(8)
N12 0.146(10) 0.156(10) 0.168(10) -0.012(7) -0.003(8) -0.067(7)
C101 0.131(10) 0.131(10) 0.149(10) -0.018(7) -0.005(8) -0.067(7)
C102 0.063(8) 0.044(8) 0.090(8) 0.012(6) -0.009(7) -0.016(6)
O19 0.170(17) 0.171(17) 0.168(17) -0.033(7) -0.005(7) -0.078(9)
C103 0.16(2) 0.16(2) 0.16(2) -0.023(8) 0.000(7) -0.074(12)
O20 0.114(13) 0.120(13) 0.122(13) -0.013(9) -0.006(9) -0.065(9)
C104 0.13(2) 0.14(2) 0.14(2) -0.011(10) 0.004(10) -0.069(12)

loop_
_atom_type_symbol
_atom_type_description
_atom_type_scat_dispersion_real
_atom_type_scat_dispersion_imag
_atom_type_scat_source
C C 0.0033 0.0016 'International Tables Vol C Tables 4.2.6.8 and 6.1.1.4'
H H 0.0000 0.0000 'International Tables Vol C Tables 4.2.6.8 and 6.1.1.4'
N N 0.0061 0.0033 'International Tables Vol C Tables 4.2.6.8 and 6.1.1.4'
O O 0.0106 0.0060 'International Tables Vol C Tables 4.2.6.8 and 6.1.1.4'
U U -9.6767 9.6646 'International Tables Vol C Tables 4.2.6.8 and 6.1.1.4'
Cl Cl 0.1484 0.1585 'International Tables Vol C Tables 4.2.6.8 and 6.1.1.4'

loop_
_geom_angle_atom_site_label_1
_geom_angle_atom_site_label_2
_geom_angle_atom_site_label_3
_geom_angle
_geom_angle_site_symmetry_1
_geom_angle_site_symmetry_3
_geom_angle_publ_flag
O10 U1 O11 179.1(5) . . ?
O10 U1 O1 91.8(5) . . ?
O11 U1 O1 89.0(4) . . ?
O10 U1 O2 89.4(4) . . ?
O11 U1 O2 91.0(4) . . ?
O1 U1 O2 86.5(4) . . ?
O10 U1 O16 92.7(4) . . ?
O11 U1 O16 86.4(4) . . ?
O1 U1 O16 175.2(4) . . ?
O2 U1 O16 91.9(4) . . ?
O10 U1 O18 88.4(4) . . ?
O11 U1 O18 91.3(4) . . ?
O1 U1 O18 93.0(4) . . ?
O2 U1 O18 177.7(3) . . ?
O16 U1 O18 88.8(3) . . ?
O12 U2 O13 179.0(5) . . ?
O12 U2 O4 92.1(4) . . ?
O13 U2 O4 87.9(4) . . ?
O12 U2 O5 87.7(4) . . ?
O13 U2 O5 93.3(4) . . ?
O4 U2 O5 86.0(4) . . ?
O12 U2 O17 95.0(4) . . ?
O13 U2 O17 84.9(4) . . ?
O4 U2 O17 172.8(3) . . ?
O5 U2 O17 93.2(4) . . ?
O12 U2 O16 87.9(4) . . ?
O13 U2 O16 91.0(4) . . ?
O4 U2 O16 92.0(4) . . ?
O5 U2 O16 175.1(4) . . ?
O17 U2 O16 89.4(3) . . ?
O14 U3 O15 179.9(5) . . ?
O14 U3 O7 93.1(4) . . ?
O15 U3 O7 86.8(4) . . ?
O14 U3 O8 86.7(4) . . ?
O15 U3 O8 93.3(4) . . ?
O7 U3 O8 89.4(4) . . ?
O14 U3 O17 85.4(4) . . ?
O15 U3 O17 94.7(4) . . ?
O7 U3 O17 93.1(4) . . ?
O8 U3 O17 171.8(3) . . ?
O14 U3 O18 95.2(4) . . ?
O15 U3 O18 84.9(4) . . ?
O7 U3 O18 171.7(3) . . ?
O8 U3 O18 90.2(4) . . ?
O17 U3 O18 88.4(3) . . ?
C1 O1 U1 155.6(10) . . ?
C13 O2 U1 124.5(9) . . ?
C23 O3 C22 112.1(13) . . ?
C25 O4 U2 135.6(10) . . ?
C36 O5 U2 126.3(9) . . ?
C46 O6 C45 111.3(16) . . ?
C48 O7 U3 138.3(10) . . ?
C59 O8 U3 125.5(9) . . ?
C69 O9 C68 113.6(14) . . ?
U1 O11 O17 135.1(5) . 2_655 ?
U2 O13 O18 132.9(5) . 2_655 ?
U3 O15 O16 134.5(5) . 2_655 ?
U1 O16 U2 135.3(4) . . ?
U3 O17 U2 136.2(4) . . ?
U3 O18 U1 136.3(4) . . ?
C6 C1 C2 124.7(18) . . ?
C6 C1 O1 117.5(19) . . ?
C2 C1 O1 117.6(17) . . ?
C1 C2 C3 115.8(18) . . ?
C1 C2 C69 125.4(17) . . ?
C3 C2 C69 118.6(18) . . ?
C2 C3 C4 124(2) . . ?
C3 C4 C5 115(2) . . ?
C3 C4 C7 126(2) . . ?
C5 C4 C7 119(2) . . ?
C6 C5 C4 123(2) . . ?
C1 C6 C5 117(2) . . ?
C1 C6 C11 124.8(17) . . ?
C5 C6 C11 117.9(19) . . ?
C9 C7 C8 113(2) . . ?
C9 C7 C10 111(2) . . ?
C8 C7 C10 103(2) . . ?
C9 C7 C4 111(2) . . ?
C8 C7 C4 110(2) . . ?
C10 C7 C4 109(2) . . ?
C6 C11 C12 114.2(14) . . ?
C17 C12 C13 122.3(17) . . ?
C17 C12 C11 118.7(17) . . ?
C13 C12 C11 119.0(14) . . ?
O2 C13 C14 118.3(16) . . ?
O2 C13 C12 123.1(14) . . ?
C14 C13 C12 118.5(15) . . ?
C15 C14 C22 117.9(17) . . ?
C15 C14 C13 120.6(18) . . ?
C22 C14 C13 121.5(15) . . ?
C14 C15 C16 119.7(17) . . ?
C17 C16 C15 120.1(13) . . ?
C17 C16 C18 121.3(13) . . ?
C15 C16 C18 118.5(13) . . ?
C12 C17 C16 118.6(17) . . ?
C21B C18 C19B 127(3) . . ?
C21B C18 C20A 138(2) . . ?
C21B C18 C19A 70(3) . . ?
C19B C18 C19A 66(3) . . ?
C20A C18 C19A 108(3) . . ?
C21B C18 C20B 113(3) . . ?
C19B C18 C20B 82(3) . . ?
C19A C18 C20B 136(2) . . ?
C19B C18 C21A 140.5(19) . . ?
C20A C18 C21A 121(2) . . ?
C19A C18 C21A 99(2) . . ?
C20B C18 C21A 87(3) . . ?
C21B C18 C16 110.5(11) . . ?
C19B C18 C16 110.5(12) . . ?
C20A C18 C16 109.3(11) . . ?
C19A C18 C16 109.6(11) . . ?
C20B C18 C16 109.8(11) . . ?
C21A C18 C16 109.0(10) . . ?
C18 C19A C19B 56.8(14) . . ?
C18 C19A C21B 54.8(14) . . ?
C19B C19A C21B 106(2) . . ?
C20A C19B C18 67.9(14) . . ?
C20A C19B C19A 121.8(19) . . ?
C18 C19B C19A 57.1(15) . . ?
C19A C19B C20B 101(2) . . ?
C20B C20A C19B 135(3) . . ?
C20B C20A C18 71.0(15) . . ?
C19B C20A C18 67.4(13) . . ?
C20A C20B C18 70.8(15) . . ?
C21B C21A C18 74.1(14) . . ?
C21A C21B C18 76.0(15) . . ?
C21A C21B C19A 129(2) . . ?
C18 C21B C19A 55.2(14) . . ?
C14 C22 O3 109.7(13) . . ?
O3 C23 C24 115.4(15) . . ?
C25 C24 C29 118.6(17) . . ?
C25 C24 C23 123.1(15) . . ?
C29 C24 C23 118.2(16) . . ?
O4 C25 C24 121.3(15) . . ?
O4 C25 C26 118.8(16) . . ?
C24 C25 C26 119.8(15) . . ?
C27 C26 C25 120.4(19) . . ?
C27 C26 C34 119.4(18) . . ?
C25 C26 C34 120.2(16) . . ?
C26 C27 C28 121.2(19) . . ?
C29 C28 C27 119.6(15) . . ?
C29 C28 C30 117.5(15) . . ?
C27 C28 C30 122.9(14) . . ?
C28 C29 C24 120.2(19) . . ?
C31 C30 C32B 142.0(18) . . ?
C32B C30 C31B 122(3) . . ?
C32B C30 C31A 118(3) . . ?
C31B C30 C31A 89(4) . . ?
C31 C30 C33A 125(3) . . ?
C31B C30 C33A 142.2(19) . . ?
C31A C30 C33A 84(4) . . ?
C31 C30 C32A 105(3) . . ?
C32B C30 C32A 62(3) . . ?
C31B C30 C32A 64(3) . . ?
C31A C30 C32A 140(2) . . ?
C33A C30 C32A 98(3) . . ?
C31 C30 C33B 76(4) . . ?
C32B C30 C33B 92(3) . . ?
C31B C30 C33B 116(4) . . ?
C33A C30 C33B 56(3) . . ?
C32A C30 C33B 140(2) . . ?
C31 C30 C28 109.2(11) . . ?
C32B C30 C28 108.8(11) . . ?
C31B C30 C28 108.8(11) . . ?
C31A C30 C28 108.5(11) . . ?
C33A C30 C28 108.6(11) . . ?
C32A C30 C28 108.6(10) . . ?
C33B C30 C28 108.2(11) . . ?
C31B C31 C31A 133(2) . . ?
C31B C31 C30 68.6(16) . . ?
C31A C31 C30 66.5(17) . . ?
C31B C31 C33B 118(2) . . ?
C30 C31 C33B 52.5(19) . . ?
C33B C31A C31 140(3) . . ?
C33B C31A C30 76.0(19) . . ?
C31 C31A C30 66.1(17) . . ?
C31 C31A C33A 110(2) . . ?
C31 C31B C30 68.3(16) . . ?
C31 C31B C32A 123(2) . . ?
C30 C31B C32A 57.8(16) . . ?
C30 C32A C32B 58.9(15) . . ?
C30 C32A C31B 57.7(16) . . ?
C32B C32A C31B 113(2) . . ?
C33A C32B C30 71.2(15) . . ?
C33A C32B C32A 127(2) . . ?
C30 C32B C32A 59.1(15) . . ?
C32B C33A C33B 130(2) . . ?
C32B C33A C30 70.8(15) . . ?
C33B C33A C30 62.3(16) . . ?
C32B C33A C31A 115(2) . . ?
C31A C33B C33A 134(3) . . ?
C31A C33B C30 75.1(19) . . ?
C33A C33B C30 62.0(16) . . ?
C33A C33B C31 109(2) . . ?
C30 C33B C31 52.0(19) . . ?
C26 C34 C35 116.6(16) . . ?
C36 C35 C40 117(2) . . ?
C36 C35 C34 121.7(15) . . ?
C40 C35 C34 120.7(18) . . ?
O5 C36 C37 120.6(18) . . ?
O5 C36 C35 120.9(18) . . ?
C37 C36 C35 118.3(16) . . ?
C36 C37 C38 122(2) . . ?
C36 C37 C45 119.6(15) . . ?
C38 C37 C45 118.8(18) . . ?
C39 C38 C37 122(2) . . ?
C40 C39 C38 117.4(15) . . ?
C40 C39 C41 122.3(17) . . ?
C38 C39 C41 120.3(16) . . ?
C39 C40 C35 123.8(19) . . ?
C44B C41 C43A 135(2) . . ?
C44B C41 C42A 57(2) . . ?
C43A C41 C42A 111(3) . . ?
C44B C41 C43B 114(3) . . ?
C42A C41 C43B 135(2) . . ?
C44B C41 C42B 118(3) . . ?
C42A C41 C42B 68(3) . . ?
C43B C41 C42B 87(3) . . ?
C44B C41 C39 112.6(12) . . ?
C43A C41 C39 111.9(12) . . ?
C42A C41 C39 111.9(12) . . ?
C43B C41 C39 111.5(12) . . ?
C42B C41 C39 110.9(12) . . ?
C43A C41 C44A 114(3) . . ?
C42A C41 C44A 97(3) . . ?
C43B C41 C44A 77(3) . . ?
C42B C41 C44A 139(2) . . ?
C39 C41 C44A 110.3(12) . . ?
C44B C42A C41 61.3(13) . . ?
C44B C42A C42B 112(2) . . ?
C41 C42A C42B 56.3(15) . . ?
C43A C42B C41 65.9(14) . . ?
C43A C42B C42A 116(2) . . ?
C41 C42B C42A 55.9(15) . . ?
C43B C43A C42B 134(2) . . ?
C43B C43A C41 69.8(15) . . ?
C42B C43A C41 66.7(15) . . ?
C43A C43B C41 69.1(14) . . ?
C43A C43B C44A 116(2) . . ?
C41 C43B C44A 51.7(16) . . ?
C44B C44A C41 67.8(12) . . ?
C44B C44A C43B 113(2) . . ?
C41 C44A C43B 51.3(16) . . ?
C44A C44B C42A 129(2) . . ?
C44A C44B C41 69.9(13) . . ?
C42A C44B C41 61.9(13) . . ?
O6 C45 C37 111.4(16) . . ?
O6 C46 C47 113.0(17) . . ?
C52 C47 C48 116.2(18) . . ?
C52 C47 C46 122(2) . . ?
C48 C47 C46 121.7(17) . . ?
C49 C48 O7 121(2) . . ?
C49 C48 C47 119.8(17) . . ?
O7 C48 C47 119.3(17) . . ?
C48 C49 C50 119.0(19) . . ?
C48 C49 C57 121.0(17) . . ?
C50 C49 C57 119.6(16) . . ?
C51 C50 C49 124.7(18) . . ?
C50 C51 C52 115.7(17) . . ?
C50 C51 C53 128.5(18) . . ?
C52 C51 C53 116(2) . . ?
C51 C52 C47 125(2) . . ?
C54 C53 C56 111(2) . . ?
C54 C53 C51 111.3(18) . . ?
C56 C53 C51 111.0(19) . . ?
C54 C53 C55 113(2) . . ?
C56 C53 C55 105(2) . . ?
C51 C53 C55 104(2) . . ?
C58 C57 C49 112.8(16) . . ?
C63 C58 C59 116.8(17) . . ?
C63 C58 C57 120.5(16) . . ?
C59 C58 C57 122.4(14) . . ?
O8 C59 C60 123.1(15) . . ?
O8 C59 C58 117.9(15) . . ?
C60 C59 C58 118.8(13) . . ?
C61 C60 C59 119.1(17) . . ?
C61 C60 C68 123.6(16) . . ?
C59 C60 C68 117.3(15) . . ?
C60 C61 C62 124.1(18) . . ?
C61 C62 C63 116.3(14) . . ?
C61 C62 C64 120.9(19) . . ?
C63 C62 C64 122.8(18) . . ?
C58 C63 C62 124.5(18) . . ?
C67 C64 C65 114.1(18) . . ?
C67 C64 C62 110.8(16) . . ?
C65 C64 C62 108.3(15) . . ?
C67 C64 C66 106.4(16) . . ?
C65 C64 C66 104.8(17) . . ?
C62 C64 C66 112.3(16) . . ?
O9 C68 C60 109.5(16) . . ?
O9 C69 C2 116.8(14) . . ?
C72 N1 C70 123(3) . . ?
C72 N1 C74 103(3) . . ?
C70 N1 C74 108(3) . . ?
C75 N2 C73 111(2) . . ?
C75 N2 C71 110(3) . . ?
C73 N2 C71 110(3) . . ?
C80 N3 C78 111.6(18) . . ?
C80 N3 C76 103.0(18) . . ?
C78 N3 C76 105.2(18) . . ?
C79 N4 C81 116(3) . . ?
C79 N4 C77 114(3) . . ?
C81 N4 C77 110(2) . . ?
C86 N5 C84 112.0(12) . . ?
C86 N5 C88 105.1(12) . . ?
C84 N5 C88 111.1(12) . . ?
C86 N5 C82 110.5(13) . . ?
C84 N5 C82 110.4(13) . . ?
C88 N5 C82 107.6(13) . . ?
C87 N6 C83 108.2(14) . . ?
C87 N6 C85 107.5(13) . . ?
C83 N6 C85 107.4(13) . . ?
C93 N7 C89 108.2(19) . . ?
C93 N7 C91 108.9(19) . . ?
C89 N7 C91 101.0(18) . . ?
C94 N8 C92 116(2) . . ?
C94 N8 C90 111(2) . . ?
C92 N8 C90 106(2) . . ?
N1 C70 C71 109(3) . . ?
C70 C71 N2 108(3) . . ?
N1 C72 C73 106(3) . . ?
N2 C73 C72 108(2) . . ?
C75 C74 N1 109(3) . . ?
N2 C75 C74 107(2) . . ?
C77 C76 N3 110(2) . . ?
C76 C77 N4 105(3) . . ?
N3 C78 C79 109(2) . . ?
N4 C79 C78 107(3) . . ?
N3 C80 C81 115(2) . . ?
N4 C81 C80 103(2) . . ?
N5 C82 C83 104.6(13) . . ?
N6 C83 C82 112.6(14) . . ?
C85 C84 N5 108.6(13) . . ?
C84 C85 N6 113.0(13) . . ?
N5 C86 C87 105.6(13) . . ?
N6 C87 C86 112.6(14) . . ?
N5 C88 Cl1 113.3(11) . . ?
N7 C89 C90 111(2) . . ?
N8 C90 C89 104(2) . . ?
C92 C91 N7 108.5(18) . . ?
N8 C92 C91 111(2) . . ?
N7 C93 C94 110(2) . . ?
N8 C94 C93 115(3) . . ?
N9 C95 C96 178(2) . . ?
N10 C97 C98 177(4) . . ?
N11 C99 C100 177(4) . . ?
N12 C101 C102 168(3) . . ?

loop_
_geom_bond_atom_site_label_1
_geom_bond_atom_site_label_2
_geom_bond_distance
_geom_bond_site_symmetry_2
_geom_bond_publ_flag
U1 O10 1.789(9) . ?
U1 O11 1.803(9) . ?
U1 O1 2.193(11) . ?
U1 O2 2.247(11) . ?
U1 O16 2.324(11) . ?
U1 O18 2.356(10) . ?
U2 O12 1.774(9) . ?
U2 O13 1.789(9) . ?
U2 O4 2.221(11) . ?
U2 O5 2.232(9) . ?
U2 O17 2.348(10) . ?
U2 O16 2.349(10) . ?
U3 O14 1.774(9) . ?
U3 O15 1.801(10) . ?
U3 O7 2.201(11) . ?
U3 O8 2.212(11) . ?
U3 O17 2.313(10) . ?
U3 O18 2.324(10) . ?
O1 C1 1.373(19) . ?
O2 C13 1.351(18) . ?
O3 C23 1.40(2) . ?
O3 C22 1.478(18) . ?
O4 C25 1.358(17) . ?
O5 C36 1.357(17) . ?
O6 C46 1.39(2) . ?
O6 C45 1.45(2) . ?
O7 C48 1.39(2) . ?
O8 C59 1.393(16) . ?
O9 C69 1.44(2) . ?
O9 C68 1.455(19) . ?
O11 O17 2.778(13) 2_655 ?
O13 O18 2.850(12) 2_655 ?
O15 O16 2.776(13) 2_655 ?
C1 C6 1.35(3) . ?
C1 C2 1.37(2) . ?
C2 C3 1.39(3) . ?
C2 C69 1.48(2) . ?
C3 C4 1.39(3) . ?
C4 C5 1.40(3) . ?
C4 C7 1.56(3) . ?
C5 C6 1.39(2) . ?
C6 C11 1.50(3) . ?
C7 C9 1.52(3) . ?
C7 C8 1.55(3) . ?
C7 C10 1.56(3) . ?
C11 C12 1.52(2) . ?
C12 C17 1.34(2) . ?
C12 C13 1.45(2) . ?
C13 C14 1.44(2) . ?
C14 C15 1.35(2) . ?
C14 C22 1.44(2) . ?
C15 C16 1.46(2) . ?
C16 C17 1.45(2) . ?
C16 C18 1.558(16) . ?
C18 C21B 1.515(10) . ?
C18 C19B 1.518(10) . ?
C18 C20A 1.523(10) . ?
C18 C19A 1.523(10) . ?
C18 C20B 1.525(10) . ?
C18 C21A 1.528(10) . ?
C19A C19B 1.66(6) . ?
C19A C21B 1.74(6) . ?
C19B C20A 1.15(6) . ?
C19B C20B 1.99(7) . ?
C20A C20B 1.00(7) . ?
C21A C21B 0.78(6) . ?
C23 C24 1.45(2) . ?
C24 C25 1.39(2) . ?
C24 C29 1.43(2) . ?
C25 C26 1.44(2) . ?
C26 C27 1.34(2) . ?
C26 C34 1.51(3) . ?
C27 C28 1.41(3) . ?
C28 C29 1.39(2) . ?
C28 C30 1.580(16) . ?
C30 C31 1.516(10) . ?
C30 C32B 1.520(10) . ?
C30 C31B 1.520(10) . ?
C30 C31A 1.521(10) . ?
C30 C33A 1.523(10) . ?
C30 C32A 1.522(10) . ?
C30 C33B 1.527(10) . ?
C31 C31B 1.12(7) . ?
C31 C31A 1.22(8) . ?
C31 C33B 1.86(8) . ?
C31A C33B 0.76(8) . ?
C31A C33A 2.03(7) . ?
C31B C32A 1.62(7) . ?
C32A C32B 1.57(6) . ?
C32B C33A 0.99(6) . ?
C33A C33B 1.42(7) . ?
C34 C35 1.53(3) . ?
C35 C36 1.38(3) . ?
C35 C40 1.46(2) . ?
C36 C37 1.37(2) . ?
C37 C38 1.38(2) . ?
C37 C45 1.55(3) . ?
C38 C39 1.38(3) . ?
C39 C40 1.30(3) . ?
C39 C41 1.530(17) . ?
C41 C44B 1.508(10) . ?
C41 C43A 1.514(10) . ?
C41 C42A 1.517(10) . ?
C41 C43B 1.521(10) . ?
C41 C42B 1.524(10) . ?
C41 C44A 1.530(10) . ?
C42A C44B 1.44(6) . ?
C42A C42B 1.70(6) . ?
C42B C43A 1.22(6) . ?
C43A C43B 1.07(6) . ?
C43B C44A 1.90(6) . ?
C44A C44B 1.09(5) . ?
C46 C47 1.48(3) . ?
C47 C52 1.41(2) . ?
C47 C48 1.44(3) . ?
C48 C49 1.36(2) . ?
C49 C50 1.41(2) . ?
C49 C57 1.51(3) . ?
C50 C51 1.33(3) . ?
C51 C52 1.38(3) . ?
C51 C53 1.55(3) . ?
C53 C54 1.48(3) . ?
C53 C56 1.54(3) . ?
C53 C55 1.60(4) . ?
C57 C58 1.51(3) . ?
C58 C63 1.36(2) . ?
C58 C59 1.44(2) . ?
C59 C60 1.40(2) . ?
C60 C61 1.34(2) . ?
C60 C68 1.46(2) . ?
C61 C62 1.37(2) . ?
C62 C63 1.38(3) . ?
C62 C64 1.55(2) . ?
C64 C67 1.48(3) . ?
C64 C65 1.52(3) . ?
C64 C66 1.55(3) . ?
N1 C72 1.41(3) . ?
N1 C70 1.43(4) . ?
N1 C74 1.58(4) . ?
N2 C75 1.48(4) . ?
N2 C73 1.50(4) . ?
N2 C71 1.53(5) . ?
N3 C80 1.49(4) . ?
N3 C78 1.49(3) . ?
N3 C76 1.66(4) . ?
N4 C79 1.41(4) . ?
N4 C81 1.49(5) . ?
N4 C77 1.52(4) . ?
N5 C86 1.465(19) . ?
N5 C84 1.487(17) . ?
N5 C88 1.52(2) . ?
N5 C82 1.55(2) . ?
N6 C87 1.440(19) . ?
N6 C83 1.49(2) . ?
N6 C85 1.519(19) . ?
N7 C93 1.41(3) . ?
N7 C89 1.57(3) . ?
N7 C91 1.61(3) . ?
N8 C94 1.29(3) . ?
N8 C92 1.42(3) . ?
N8 C90 1.53(3) . ?
Cl1 C88 1.782(16) . ?
C70 C71 1.54(7) . ?
C72 C73 1.61(4) . ?
C74 C75 1.52(5) . ?
C76 C77 1.51(5) . ?
C78 C79 1.58(4) . ?
C80 C81 1.51(5) . ?
C82 C83 1.59(3) . ?
C84 C85 1.48(2) . ?
C86 C87 1.60(2) . ?
C89 C90 1.61(4) . ?
C91 C92 1.51(4) . ?
C93 C94 1.51(4) . ?
N9 C95 1.27(2) . ?
C95 C96 1.53(3) . ?
N10 C97 1.30(5) . ?
C97 C98 1.53(5) . ?
N11 C99 1.32(7) . ?
C99 C100 1.51(5) . ?
N12 C101 1.30(3) . ?
C101 C102 1.53(3) . ?
O19 C103 1.41(8) . ?
O20 C104 1.43(5) . ?
